data_2216354
loop_
_publ_author_name
'He, Yong-Ke'
'Wang, Xiao-Fang'
'Zhang, Li-Tian'
'Han, Zheng-Bo'
'Ng, Seik Weng'

_publ_section_title
;
 Poly[[diaquatri-\m~4~-succinato-dineodymium(III)] monohydrate]
;
_journal_coeditor_code CI2484
_journal_issue 12
_journal_name_full 'Acta Crystallographica Section E'
_journal_page_first m3019
_journal_page_last m3019
_journal_paper_doi 10.1107/S1600536807057303
_journal_volume 63
_journal_year 2007
_chemical_formula_iupac '[Nd2 (C4 H4 O4)3 (H2 O)2], H2 O'
_chemical_formula_moiety 'C12 H16 Nd2 O14, H2 O'
_chemical_formula_sum 'C12 H18 Nd2 O15'
_chemical_formula_weight 690.74
_chemical_name_systematic
;
Poly[[diaquatri-\m~4~-succinato-dineodymium(III)] monohydrate]
;
_space_group_IT_number 15
_symmetry_cell_setting monoclinic
_symmetry_space_group_name_Hall '-C 2yc'
_symmetry_space_group_name_H-M 'C 1 2/c 1'
_atom_sites_solution_hydrogens geom
_atom_sites_solution_primary direct
_atom_sites_solution_secondary difmap
_audit_creation_method SHELXL-97
_cell_angle_alpha 90.00
_cell_angle_beta 120.810(10)
_cell_angle_gamma 90.00
_cell_formula_units_Z 4
_cell_length_a 19.966(4)
_cell_length_b 7.8761(9)
_cell_length_c 13.9861(8)
_cell_measurement_reflns_used 28
_cell_measurement_temperature 295(2)
_cell_measurement_theta_max 12.4
_cell_measurement_theta_min 5.2
_cell_volume 1889.0(5)
_computing_cell_refinement 'XSCANS (Bruker, 2000)'
_computing_data_collection 'XSCANS (Bruker, 2000)'
_computing_data_reduction 'XSCANS (Bruker, 2000)'
_computing_molecular_graphics 'X-SEED (Barbour, 2001)'
_computing_publication_material 'publCIF (Westrip, 2007)'
_computing_structure_refinement 'SHELXL97 (Sheldrick, 1997)'
_computing_structure_solution 'SHELXS97 (Sheldrick, 1997)'
_diffrn_ambient_temperature 295(2)
_diffrn_measured_fraction_theta_full 1.000
_diffrn_measured_fraction_theta_max 1.000
_diffrn_measurement_device_type 'Siemens P4 diffractometer'
_diffrn_measurement_method '\w-2\q scans'
_diffrn_radiation_monochromator graphite
_diffrn_radiation_source 'medium-focus sealed tube'
_diffrn_radiation_type MoK\a
_diffrn_radiation_wavelength 0.71073
_diffrn_reflns_av_R_equivalents 0.0192
_diffrn_reflns_av_sigmaI/netI 0.0307
_diffrn_reflns_limit_h_max 24
_diffrn_reflns_limit_h_min -1
_diffrn_reflns_limit_k_max 9
_diffrn_reflns_limit_k_min -1
_diffrn_reflns_limit_l_max 15
_diffrn_reflns_limit_l_min -17
_diffrn_reflns_number 2342
_diffrn_reflns_theta_full 26.02
_diffrn_reflns_theta_max 26.02
_diffrn_reflns_theta_min 2.38
_diffrn_standards_decay_% <1
_diffrn_standards_interval_count 97
_diffrn_standards_number 3
_exptl_absorpt_coefficient_mu 5.514
_exptl_absorpt_correction_T_max 0.364
_exptl_absorpt_correction_T_min 0.194
_exptl_absorpt_correction_type psi-scan
_exptl_absorpt_process_details '(North <i>et al.</i>,  1968)'
_exptl_crystal_colour Purple
_exptl_crystal_density_diffrn 2.429
_exptl_crystal_density_method 'not measured'
_exptl_crystal_description Block
_exptl_crystal_F_000 1320
_exptl_crystal_size_max 0.37
_exptl_crystal_size_mid 0.35
_exptl_crystal_size_min 0.23
_refine_diff_density_max 0.711
_refine_diff_density_min -1.534
_refine_ls_extinction_method none
_refine_ls_goodness_of_fit_ref 1.033
_refine_ls_hydrogen_treatment constr
_refine_ls_matrix_type full
_refine_ls_number_parameters 132
_refine_ls_number_reflns 1859
_refine_ls_number_restraints 0
_refine_ls_restrained_S_all 1.033
_refine_ls_R_factor_all 0.0253
_refine_ls_R_factor_gt 0.0239
_refine_ls_shift/su_max 0.001
_refine_ls_shift/su_mean <0.001
_refine_ls_structure_factor_coef Fsqd
_refine_ls_weighting_details 'calc w=1/[\s^2^(Fo^2^)+(0.0385P)^2^+5.3046P] where P=(Fo^2^+2Fc^2^)/3'
_refine_ls_weighting_scheme calc
_refine_ls_wR_factor_gt 0.0651
_refine_ls_wR_factor_ref 0.0660
_reflns_number_gt 1759
_reflns_number_total 1859
_reflns_threshold_expression I>2\s(I)
_cod_data_source_file ci2484.cif
_cod_data_source_block I
_cod_depositor_comments
;
The following automatic conversions were performed:
'_symmetry_cell_setting' value 'Monoclinic' changed to 'monoclinic'
according to '/home/saulius/struct/CIF-dictionaries/cif_core.dic'
dictionary named 'cif_core.dic' version 2.4.1 from 2010-06-29.

Automatic conversion script
Id: cif_fix_enum 1527 2010-12-29 10:47:43Z saulius 

The following automatic conversions were performed:

'_symmetry_cell_setting' value 'Monoclinic' changed to 'monoclinic'
according to /home/saulius/struct/CIF-dictionaries/cif_core.dic
dictionary named 'cif_core.dic' version 2.4.1 from 2010-06-29.

Automatic conversion script
Id: cif_fix_values 1715 2011-07-08 13:25:40Z adriana 
;
_cod_original_sg_symbol_H-M 'C 2/c'
_cod_database_code 2216354
_cod_database_fobs_code 2216354

loop_
_symmetry_equiv_pos_as_xyz
'x, y, z'
'-x, y, -z+1/2'
'x+1/2, y+1/2, z'
'-x+1/2, y+1/2, -z+1/2'
'-x, -y, -z'
'x, -y, z-1/2'
'-x+1/2, -y+1/2, -z'
'x+1/2, -y+1/2, z-1/2'

loop_
_atom_site_type_symbol
_atom_site_label
_atom_site_fract_x
_atom_site_fract_y
_atom_site_fract_z
_atom_site_U_iso_or_equiv
_atom_site_adp_type
_atom_site_calc_flag
_atom_site_refinement_flags
_atom_site_occupancy
Nd Nd1 0.269282(10) 0.78357(2) 0.230560(14) 0.01147(10) Uani d . 1
O O1 0.1961(2) 0.7564(4) 0.3297(3) 0.0262(7) Uani d . 1
O O2 0.17965(17) 0.4808(3) 0.3430(2) 0.0255(6) Uani d . 1
O O3 0.18625(14) 0.4811(3) 0.6347(2) 0.0201(5) Uani d . 1
O O4 0.17029(17) 0.2677(3) 0.5265(2) 0.0201(6) Uani d . 1
O O5 0.40816(16) 0.7251(3) 0.3807(2) 0.0217(6) Uani d . 1
O O6 0.32606(13) 0.5160(3) 0.3399(2) 0.0181(5) Uani d . 1
O O1w 0.33554(16) 0.6094(3) 0.1495(2) 0.0234(6) Uani d . 1
H H11 0.3218 0.6460 0.0848 0.035 Uiso d R 1
H H12 0.3223 0.5059 0.1454 0.035 Uiso d R 1
O O2w 0.5000 0.5101(10) 0.2500 0.079(2) Uani d S 1
H H21 0.5203 0.5710 0.2206 0.118 Uiso d P 1
C C1 0.1697(2) 0.6327(4) 0.3572(3) 0.0167(7) Uani d . 1
C C2 0.1225(2) 0.6721(5) 0.4117(3) 0.0200(7) Uani d . 1
H H2A 0.0792 0.7448 0.3624 0.024 Uiso calc R 1
H H2B 0.1551 0.7350 0.4798 0.024 Uiso calc R 1
C C3 0.0903(2) 0.5144(5) 0.4397(3) 0.0184(7) Uani d . 1
H H3A 0.0508 0.5498 0.4563 0.022 Uiso calc R 1
H H3B 0.0655 0.4409 0.3750 0.022 Uiso calc R 1
C C4 0.15256(18) 0.4147(5) 0.5375(3) 0.0142(6) Uani d . 1
C C5 0.39642(19) 0.5743(5) 0.3931(3) 0.0158(7) Uani d . 1
C C6 0.4604(2) 0.4567(5) 0.4686(3) 0.0259(8) Uani d . 1
H H6A 0.4630 0.3639 0.4250 0.031 Uiso calc R 1
H H6B 0.4483 0.4088 0.5219 0.031 Uiso calc R 1

loop_
_atom_site_aniso_label
_atom_site_aniso_U_11
_atom_site_aniso_U_22
_atom_site_aniso_U_33
_atom_site_aniso_U_12
_atom_site_aniso_U_13
_atom_site_aniso_U_23
Nd1 0.01244(14) 0.00748(15) 0.01412(14) 0.00056(6) 0.00653(10) 0.00027(6)
O1 0.0398(18) 0.0149(11) 0.0377(18) -0.0004(13) 0.0298(16) 0.0011(13)
O2 0.0356(15) 0.0124(12) 0.0414(16) 0.0014(12) 0.0290(14) -0.0003(12)
O3 0.0197(12) 0.0181(13) 0.0159(12) 0.0023(11) 0.0043(10) -0.0034(10)
O4 0.0293(15) 0.0117(12) 0.0159(13) -0.0006(11) 0.0091(12) 0.0003(10)
O5 0.0138(13) 0.0126(13) 0.0298(15) -0.0002(10) 0.0046(12) 0.0014(10)
O6 0.0103(11) 0.0192(13) 0.0193(11) -0.0015(10) 0.0035(10) 0.0041(10)
O1w 0.0341(15) 0.0168(13) 0.0270(13) 0.0020(12) 0.0213(12) 0.0018(11)
O2w 0.053(3) 0.094(5) 0.087(5) 0.000 0.033(3) 0.000
C1 0.0182(17) 0.0142(16) 0.0167(16) 0.0018(13) 0.0082(14) 0.0006(13)
C2 0.0279(19) 0.0160(16) 0.0225(18) 0.0049(16) 0.0174(16) 0.0037(15)
C3 0.0148(15) 0.0210(17) 0.0168(16) -0.0009(14) 0.0062(13) 0.0010(14)
C4 0.0118(15) 0.0158(16) 0.0163(16) -0.0045(14) 0.0081(13) 0.0010(14)
C5 0.0156(16) 0.0173(16) 0.0132(15) -0.0016(14) 0.0064(13) -0.0024(14)
C6 0.0139(18) 0.0179(18) 0.034(2) -0.0009(16) 0.0033(16) 0.0052(16)

loop_
_atom_type_symbol
_atom_type_description
_atom_type_scat_dispersion_real
_atom_type_scat_dispersion_imag
_atom_type_scat_source
C C 0.0033 0.0016 'International Tables Vol C Tables 4.2.6.8 and 6.1.1.4'
H H 0.0000 0.0000 'International Tables Vol C Tables 4.2.6.8 and 6.1.1.4'
O O 0.0106 0.0060 'International Tables Vol C Tables 4.2.6.8 and 6.1.1.4'
Nd Nd -0.1943 3.0179 'International Tables Vol C Tables 4.2.6.8 and 6.1.1.4'

loop_
_geom_angle_atom_site_label_1
_geom_angle_atom_site_label_2
_geom_angle_atom_site_label_3
_geom_angle_site_symmetry_1
_geom_angle_site_symmetry_3
_geom_angle
O2 Nd1 O6 4 4 75.74(9)
O2 Nd1 O3 4 7_566 76.80(9)
O6 Nd1 O3 4 7_566 69.35(9)
O2 Nd1 O1 4 . 143.84(10)
O6 Nd1 O1 4 . 74.43(10)
O3 Nd1 O1 7_566 . 73.88(10)
O2 Nd1 O6 4 . 131.05(9)
O6 Nd1 O6 4 . 152.50(3)
O3 Nd1 O6 7_566 . 107.01(8)
O1 Nd1 O6 . . 78.39(9)
O2 Nd1 O5 4 . 86.97(10)
O6 Nd1 O5 4 . 140.11(8)
O3 Nd1 O5 7_566 . 71.83(8)
O1 Nd1 O5 . . 103.28(11)
O6 Nd1 O5 . . 51.47(8)
O2 Nd1 O4 4 6_565 82.89(10)
O6 Nd1 O4 4 6_565 70.72(8)
O3 Nd1 O4 7_566 6_565 138.47(8)
O1 Nd1 O4 . 6_565 105.77(11)
O6 Nd1 O4 . 6_565 113.63(8)
O5 Nd1 O4 . 6_565 143.08(10)
O2 Nd1 O1w 4 . 73.82(9)
O6 Nd1 O1w 4 . 134.24(8)
O3 Nd1 O1w 7_566 . 133.01(9)
O1 Nd1 O1w . . 142.34(9)
O6 Nd1 O1w . . 69.04(8)
O5 Nd1 O1w . . 70.79(9)
O4 Nd1 O1w 6_565 . 72.30(9)
O2 Nd1 O3 4 6_565 127.75(9)
O6 Nd1 O3 4 6_565 103.59(8)
O3 Nd1 O3 7_566 6_565 153.22(2)
O1 Nd1 O3 . 6_565 79.34(9)
O6 Nd1 O3 . 6_565 66.82(8)
O5 Nd1 O3 . 6_565 115.27(8)
O4 Nd1 O3 6_565 6_565 50.33(8)
O1w Nd1 O3 . 6_565 70.94(9)
C1 O1 Nd1 . . 134.0(3)
C1 O2 Nd1 . 4_545 147.2(2)
C4 O3 Nd1 . 7_566 155.3(2)
C4 O3 Nd1 . 6_566 94.0(2)
Nd1 O3 Nd1 7_566 6_566 109.12(9)
C4 O4 Nd1 . 6_566 96.7(2)
C5 O5 Nd1 . . 94.9(2)
C5 O6 Nd1 . 4_545 152.6(2)
C5 O6 Nd1 . . 94.1(2)
Nd1 O6 Nd1 4_545 . 111.50(9)
Nd1 O1w H11 . . 109.5
Nd1 O1w H12 . . 109.5
H11 O1w H12 . . 109.5
O2 C1 O1 . . 124.7(3)
O2 C1 C2 . . 117.9(3)
O1 C1 C2 . . 117.4(3)
C1 C2 C3 . . 114.2(3)
C1 C2 H2A . . 108.7
C3 C2 H2A . . 108.7
C1 C2 H2B . . 108.7
C3 C2 H2B . . 108.7
H2A C2 H2B . . 107.6
C4 C3 C2 . . 113.1(3)
C4 C3 H3A . . 109.0
C2 C3 H3A . . 109.0
C4 C3 H3B . . 109.0
C2 C3 H3B . . 109.0
H3A C3 H3B . . 107.8
O4 C4 O3 . . 119.0(3)
O4 C4 C3 . . 121.7(3)
O3 C4 C3 . . 119.3(3)
O4 C4 Nd1 . 6_566 58.60(18)
O3 C4 Nd1 . 6_566 60.36(18)
C3 C4 Nd1 . 6_566 177.8(2)
O5 C5 O6 . . 119.2(3)
O5 C5 C6 . . 122.6(3)
O6 C5 C6 . . 118.1(3)
O5 C5 Nd1 . . 59.91(19)
O6 C5 Nd1 . . 59.57(17)
C6 C5 Nd1 . . 175.1(3)
C5 C6 C6 . 5_666 113.0(4)
C5 C6 H6A . . 109.0
C6 C6 H6A 5_666 . 109.0
C5 C6 H6B . . 109.0
C6 C6 H6B 5_666 . 109.0
H6A C6 H6B . . 107.8

loop_
_geom_bond_atom_site_label_1
_geom_bond_atom_site_label_2
_geom_bond_site_symmetry_2
_geom_bond_distance
_geom_bond_publ_flag
Nd1 O1 . 2.486(3) y
Nd1 O2 4 2.363(3) y
Nd1 O3 6_565 2.572(3) y
Nd1 O3 7_566 2.463(2) y
Nd1 O4 6_565 2.537(3) y
Nd1 O5 . 2.519(3) y
Nd1 O6 . 2.508(2) y
Nd1 O6 4 2.455(2) y
Nd1 O1w . 2.540(3) y
O1 C1 . 1.258(5) ?
O2 C1 . 1.245(4) ?
O2 Nd1 4_545 2.363(3) ?
O3 C4 . 1.278(4) ?
O3 Nd1 7_566 2.463(2) ?
O3 Nd1 6_566 2.572(3) ?
O4 C4 . 1.243(4) ?
O4 Nd1 6_566 2.537(3) ?
O5 C5 . 1.240(4) ?
O6 C5 . 1.291(4) ?
O6 Nd1 4_545 2.455(2) ?
O1w H11 . 0.85 ?
O1w H12 . 0.85 ?
O2w H21 . 0.86 ?
C1 C2 . 1.518(5) ?
C2 C3 . 1.538(5) ?
C2 H2A . 0.97 ?
C2 H2B . 0.97 ?
C3 C4 . 1.513(5) ?
C3 H3A . 0.97 ?
C3 H3B . 0.97 ?
C4 Nd1 6_566 2.952(3) ?
C5 C6 . 1.491(5) ?
C6 C6 5_666 1.522(7) ?
C6 H6A . 0.97 ?
C6 H6B . 0.97 ?

loop_
_geom_hbond_atom_site_label_D
_geom_hbond_atom_site_label_H
_geom_hbond_atom_site_label_A
_geom_hbond_site_symmetry_A
_geom_hbond_distance_DH
_geom_hbond_distance_HA
_geom_hbond_distance_DA
_geom_hbond_angle_DHA
_geom_hbond_publ_flag
O1W H12 O1 4_545 0.85 2.06 2.899(4) 168 yes
O1W H11 O4 4 0.85 1.90 2.709(4) 158 yes

loop_
_geom_torsion_atom_site_label_1
_geom_torsion_atom_site_label_2
_geom_torsion_atom_site_label_3
_geom_torsion_atom_site_label_4
_geom_torsion_site_symmetry_1
_geom_torsion_site_symmetry_4
_geom_torsion
O2 Nd1 O1 C1 4 . 175.0(3)
O6 Nd1 O1 C1 4 . 139.6(4)
O3 Nd1 O1 C1 7_566 . -147.9(4)
O6 Nd1 O1 C1 . . -36.2(4)
O5 Nd1 O1 C1 . . -81.6(4)
O4 Nd1 O1 C1 6_565 . 75.3(4)
O1w Nd1 O1 C1 . . -6.0(5)
O3 Nd1 O1 C1 6_565 . 32.1(4)
C5 Nd1 O1 C1 . . -58.6(4)
C4 Nd1 O1 C1 6_565 . 53.9(4)
Nd1 Nd1 O1 C1 4_545 . -2.3(3)
O2 Nd1 O5 C5 4 . -148.6(2)
O6 Nd1 O5 C5 4 . 147.99(19)
O3 Nd1 O5 C5 7_566 . 134.3(2)
O1 Nd1 O5 C5 . . 66.5(2)
O6 Nd1 O5 C5 . . 3.36(19)
O4 Nd1 O5 C5 6_565 . -74.7(3)
O1w Nd1 O5 C5 . . -74.7(2)
O3 Nd1 O5 C5 6_565 . -17.9(3)
C4 Nd1 O5 C5 6_565 . -40.4(3)
Nd1 Nd1 O5 C5 4_545 . -0.4(2)
O2 Nd1 O6 C5 4 . 35.2(2)
O6 Nd1 O6 C5 4 . -129.7(2)
O3 Nd1 O6 C5 7_566 . -51.89(19)
O1 Nd1 O6 C5 . . -120.8(2)
O5 Nd1 O6 C5 . . -3.23(19)
O4 Nd1 O6 C5 6_565 . 136.87(19)
O1w Nd1 O6 C5 . . 78.41(19)
O3 Nd1 O6 C5 6_565 . 155.9(2)
C4 Nd1 O6 C5 6_565 . 146.4(2)
Nd1 Nd1 O6 C5 4_545 . 169.9(2)
O2 Nd1 O6 Nd1 4 4_545 -134.70(11)
O6 Nd1 O6 Nd1 4 4_545 60.36(18)
O3 Nd1 O6 Nd1 7_566 4_545 138.18(10)
O1 Nd1 O6 Nd1 . 4_545 69.23(11)
O5 Nd1 O6 Nd1 . 4_545 -173.16(16)
O4 Nd1 O6 Nd1 6_565 4_545 -33.06(13)
O1w Nd1 O6 Nd1 . 4_545 -91.53(11)
O3 Nd1 O6 Nd1 6_565 4_545 -14.02(9)
C5 Nd1 O6 Nd1 . 4_545 -169.9(2)
C4 Nd1 O6 Nd1 6_565 4_545 -23.57(11)
Nd1 O2 C1 O1 4_545 . -4.1(8)
Nd1 O2 C1 C2 4_545 . 176.0(3)
Nd1 O1 C1 O2 . . 4.1(6)
Nd1 O1 C1 C2 . . -176.0(3)
O2 C1 C2 C3 . . -1.8(5)
O1 C1 C2 C3 . . 178.3(3)
C1 C2 C3 C4 . . 72.9(4)
Nd1 O4 C4 O3 6_566 . 0.5(3)
Nd1 O4 C4 C3 6_566 . -177.4(3)
Nd1 O3 C4 O4 7_566 . 159.2(4)
Nd1 O3 C4 O4 6_566 . -0.5(3)
Nd1 O3 C4 C3 7_566 . -22.8(7)
Nd1 O3 C4 C3 6_566 . 177.4(3)
Nd1 O3 C4 Nd1 7_566 6_566 159.8(6)
C2 C3 C4 O4 . . -115.1(4)
C2 C3 C4 O3 . . 67.0(4)
Nd1 O5 C5 O6 . . -5.9(3)
Nd1 O5 C5 C6 . . 175.1(3)
Nd1 O6 C5 O5 4_545 . 165.2(3)
Nd1 O6 C5 O5 . . 5.9(3)
Nd1 O6 C5 C6 4_545 . -15.7(6)
Nd1 O6 C5 C6 . . -175.0(3)
